data_7718743
loop_
_publ_author_name
'Khan, Yaqoot'
'Du, Yunyun'
'Yan, Li'
'Zhang, Niu'
'Zhang, Menglei'
'Ma, Hongwei'
'Li, Hui'

_publ_section_title
;
 Structural diversity of nucleotide coordination polymers of cytidine
 mono-, di-, and tri-phosphates and their selective recognition of
 tryptophan and tyrosine.
;
_journal_issue 23
_journal_name_full 'Dalton transactions (Cambridge, England : 2003)'
_journal_page_first 9145
_journal_page_last 9159
_journal_paper_doi 10.1039/d5dt00786k
_journal_volume 54
_journal_year 2025
_chemical_absolute_configuration ad
_chemical_formula_moiety 'C21 H31 Cu N5 O11 P, C9 H13 N3 O8 P, 3(H2 O)'
_chemical_formula_sum 'C30 H50 Cu N8 O22 P2'
_chemical_formula_weight 1000.26
_space_group_crystal_system triclinic
_space_group_IT_number 1
_space_group_name_Hall 'P 1'
_space_group_name_H-M_alt 'P 1'
_atom_sites_solution_hydrogens mixed
_atom_sites_solution_primary dual
_audit_block_doi 10.5517/ccdc.csd.cc2kdfhx
_audit_creation_date 2023-10-20
_audit_creation_method
;
Olex2 1.5
(compiled 2023.03.06 svn.rbb2c1857 for OlexSys, GUI svn.r6748)
;
_audit_update_record
;
2024-06-25 deposited with the CCDC.	2025-05-16 downloaded from the CCDC.
;
_cell_angle_alpha 107.060(2)
_cell_angle_beta 92.186(2)
_cell_angle_gamma 106.080(2)
_cell_formula_units_Z 1
_cell_length_a 7.5466(4)
_cell_length_b 11.1792(6)
_cell_length_c 13.3465(7)
_cell_measurement_reflns_used 9983
_cell_measurement_temperature 284.07
_cell_measurement_theta_max 28.34
_cell_measurement_theta_min 2.83
_cell_volume 1025.54(10)
_computing_cell_refinement 'SAINT V8.38A (Bruker, 2018)'
_computing_data_reduction 'SAINT V8.38A (Bruker, 2018)'
_computing_molecular_graphics 'Olex2 1.5 (Dolomanov et al., 2009)'
_computing_publication_material 'Olex2 1.5 (Dolomanov et al., 2009)'
_computing_structure_refinement 'SHELXL 2018/3 (Sheldrick, 2015)'
_computing_structure_solution 'SHELXT 2018/2 (Sheldrick, 2018)'
_diffrn_ambient_temperature 284.07
_diffrn_measured_fraction_theta_full 0.999
_diffrn_measured_fraction_theta_max 0.994
_diffrn_measurement_device_type 'Bruker APEX-II CCD'
_diffrn_measurement_method '\f and \w scans'
_diffrn_radiation_type MoK\a
_diffrn_radiation_wavelength 0.71073
_diffrn_reflns_av_R_equivalents 0.0349
_diffrn_reflns_av_unetI/netI 0.0569
_diffrn_reflns_Laue_measured_fraction_full 0.999
_diffrn_reflns_Laue_measured_fraction_max 0.994
_diffrn_reflns_limit_h_max 10
_diffrn_reflns_limit_h_min -10
_diffrn_reflns_limit_k_max 14
_diffrn_reflns_limit_k_min -14
_diffrn_reflns_limit_l_max 17
_diffrn_reflns_limit_l_min -17
_diffrn_reflns_number 27068
_diffrn_reflns_point_group_measured_fraction_full 0.992
_diffrn_reflns_point_group_measured_fraction_max 0.980
_diffrn_reflns_theta_full 25.242
_diffrn_reflns_theta_max 28.435
_diffrn_reflns_theta_min 2.833
_diffrn_source_current 1.0
_diffrn_source_power 0.05
_diffrn_source_voltage 50.0
_diffrn_standards_number 0
_exptl_absorpt_coefficient_mu 0.707
_exptl_absorpt_correction_T_max 0.7457
_exptl_absorpt_correction_T_min 0.6869
_exptl_absorpt_correction_type none
_exptl_absorpt_process_details
;
SADABS-2016/2 (Bruker,2016/2) was used for absorption correction.
wR2(int) was 0.0838 before and 0.0659 after correction.
The Ratio of minimum to maximum transmission is 0.9211.
The \l/2 correction factor is Not present.
;
_exptl_crystal_colour 'clear greenish green'
_exptl_crystal_colour_lustre clear
_exptl_crystal_colour_modifier greenish
_exptl_crystal_colour_primary green
_exptl_crystal_density_diffrn 1.620
_exptl_crystal_description block
_exptl_crystal_F_000 521
_exptl_crystal_size_max 0.32
_exptl_crystal_size_mid 0.31
_exptl_crystal_size_min 0.25
_refine_diff_density_max 0.223
_refine_diff_density_min -0.325
_refine_diff_density_rms 0.052
_refine_ls_abs_structure_details
;
 Flack x determined using 3867 quotients [(I+)-(I-)]/[(I+)+(I-)]
 (Parsons, Flack and Wagner, Acta Cryst. B69 (2013) 249-259).
;
_refine_ls_abs_structure_Flack 0.007(4)
_refine_ls_extinction_method none
_refine_ls_goodness_of_fit_ref 0.981
_refine_ls_hydrogen_treatment constr
_refine_ls_matrix_type full
_refine_ls_number_parameters 587
_refine_ls_number_reflns 10132
_refine_ls_number_restraints 6
_refine_ls_restrained_S_all 6.946
_refine_ls_R_factor_all 0.0385
_refine_ls_R_factor_gt 0.0292
_refine_ls_shift/su_max 0.000
_refine_ls_shift/su_mean 0.000
_refine_ls_structure_factor_coef Fsqd
_refine_ls_weighting_details 'w=1/[\s^2^(Fo^2^)+(0.0159P)^2^] where P=(Fo^2^+2Fc^2^)/3'
_refine_ls_weighting_scheme calc
_refine_ls_wR_factor_gt 0.0566
_refine_ls_wR_factor_ref 0.0589
_reflns_Friedel_coverage 0.973
_reflns_Friedel_fraction_full 0.986
_reflns_Friedel_fraction_max 0.967
_reflns_number_gt 8878
_reflns_number_total 10132
_reflns_threshold_expression 'I > 2\s(I)'
_cod_data_source_file d5dt00786k2.cif
_cod_data_source_block a_a
_cod_depositor_comments 'Adding full bibliography for 7718743--7718747.cif.'
_cod_database_code 7718743
_shelx_shelxl_version_number 2018/3
_shelx_space_group_comment
;
The symmetry employed for this shelxl refinement is uniquely defined
by the following loop, which should always be used as a source of
symmetry information in preference to the above space-group names.
They are only intended as comments.
;
_shelx_estimated_absorpt_t_max 0.843
_shelx_estimated_absorpt_t_min 0.805
_olex2_refinement_description
;
1. Fixed Uiso
 At 1.2 times of:
  All C(H) groups, All C(H,H) groups, All N(H) groups, All N(H,H) groups
 At 1.5 times of:
  All O(H) groups, All O(H,H) groups
2. Restrained distances
 H2B-H20A
 2.15 with sigma of 0.02
 N4-N7
 2.9 with sigma of 0.02
 Cu1-H2A \\sim Cu1-H2B
 with sigma of 0.02
3.a Free rotating group:
 O2(H2A,H2B), O21(H21A,H21B), O20(H20A,H20B), O22(H22C,H22D)
3.b Rotating group:
 O1(H1A,H1B), O3(H3A,H3B)
3.c Ternary CH refined with riding coordinates:
 C14(H14), C15(H15), C16(H16), C17(H17), C23(H23), C24(H24), C25(H25), C26(H26)
3.d Secondary CH2 refined with riding coordinates:
 C6(H6A,H6B), C7(H7A,H7B), C13(H13A,H13B), C22(H22A,H22B)
3.e Aromatic/amide H refined with riding coordinates:
 C1(H1), C2(H2), N4(H4), C4(H4A), C5(H5), C9(H9A), C10(H10), C11(H11),
 C12(H12), C20(H20), C21(H21), C29(H29), C30(H30)
3.f X=CH2 refined with riding coordinates:
 N5(H5A,H5B), N8(H8A,H8B)
3.g Idealised tetrahedral OH refined as rotating group:
 O9(H9), O10(H10A), O12(H12A), O17(H17A), O18(H18)
;
_olex2_submission_special_instructions 'No special instructions were received'

loop_
_space_group_symop_operation_xyz
'x, y, z'

loop_
_atom_site_label
_atom_site_type_symbol
_atom_site_fract_x
_atom_site_fract_y
_atom_site_fract_z
_atom_site_U_iso_or_equiv
_atom_site_adp_type
_atom_site_occupancy
_atom_site_site_symmetry_order
_atom_site_calc_flag
_atom_site_refinement_flags_posn
_atom_site_refinement_flags_adp
_atom_site_refinement_flags_occupancy
_atom_site_disorder_assembly
_atom_site_disorder_group
Cu1 Cu 0.11513(3) 0.95604(3) 0.33925(2) 0.02068(9) Uani 1 1 d D . . . .
P1 P 0.37586(9) 0.74023(6) 0.32057(5) 0.01728(15) Uani 1 1 d . . . . .
O1 O 0.3802(3) 1.05672(19) 0.38078(16) 0.0231(4) Uani 1 1 d . . . . .
H1A H 0.406751 1.117753 0.352799 0.035 Uiso 1 1 d R U . . .
H1B H 0.446411 1.007903 0.353921 0.035 Uiso 1 1 d R U . . .
O2 O -0.1426(3) 0.8425(2) 0.29285(18) 0.0279(5) Uani 1 1 d G . . . .
H2A H -0.237162 0.864905 0.313551 0.042 Uiso 1 1 d DG U . . .
H2B H -0.169800 0.761916 0.288519 0.042 Uiso 1 1 d DG U . . .
O3 O 0.0154(3) 1.1578(2) 0.38438(19) 0.0395(6) Uani 1 1 d . . . . .
H3A H 0.110350 1.224870 0.409493 0.059 Uiso 1 1 d R U . . .
H3B H -0.027418 1.166881 0.328052 0.059 Uiso 1 1 d R U . . .
O4 O 0.1833(3) 0.7504(2) 0.30927(17) 0.0263(5) Uani 1 1 d . . . . .
O5 O 0.4093(3) 0.6908(2) 0.41308(17) 0.0300(5) Uani 1 1 d . . . . .
O6 O 0.5274(2) 0.86454(19) 0.32589(16) 0.0233(4) Uani 1 1 d . . . . .
O7 O 0.4047(3) 0.63414(19) 0.21583(15) 0.0257(4) Uani 1 1 d . . . . .
O8 O 0.3155(3) 0.5774(2) -0.00409(19) 0.0313(5) Uani 1 1 d . . . . .
O9 O 0.4614(3) 0.3345(2) -0.0599(2) 0.0403(6) Uani 1 1 d . . . . .
H9 H 0.555668 0.311341 -0.064278 0.060 Uiso 1 1 calc R U . . .
O10 O 0.7802(3) 0.5560(2) -0.02254(18) 0.0378(6) Uani 1 1 d . . . . .
H10A H 0.752774 0.521251 -0.086621 0.057 Uiso 1 1 calc R U . . .
O11 O 0.5429(3) 0.7424(2) -0.18946(16) 0.0299(5) Uani 1 1 d . . . . .
N1 N 0.1024(3) 0.9702(2) 0.49429(19) 0.0225(5) Uani 1 1 d . . . . .
N2 N 0.1377(3) 0.9594(2) 1.18825(19) 0.0224(5) Uani 1 1 d . . . . .
N3 N 0.5510(3) 0.7581(2) -0.01464(18) 0.0238(5) Uani 1 1 d . . . . .
N4 N 0.6385(3) 0.9446(2) -0.06835(19) 0.0225(5) Uani 1 1 d D . . . .
H4 H 0.653969 0.979147 -0.118297 0.027 Uiso 1 1 calc R U . . .
N5 N 0.7468(4) 1.1534(2) 0.0505(2) 0.0336(6) Uani 1 1 d . . . . .
H5A H 0.764957 1.184054 -0.001564 0.040 Uiso 1 1 calc R U . . .
H5B H 0.773013 1.205953 0.114337 0.040 Uiso 1 1 calc R U . . .
C1 C 0.0130(5) 0.8673(3) 0.5240(3) 0.0324(7) Uani 1 1 d . . . . .
H1 H -0.044300 0.787216 0.472316 0.039 Uiso 1 1 calc R U . . .
C2 C 0.0032(5) 0.8761(4) 0.6286(3) 0.0388(8) Uani 1 1 d . . . . .
H2 H -0.058044 0.801774 0.645931 0.047 Uiso 1 1 calc R U . . .
C3 C 0.0824(4) 0.9927(3) 0.7078(2) 0.0320(8) Uani 1 1 d . . . . .
C4 C 0.1781(5) 1.0994(3) 0.6769(3) 0.0340(8) Uani 1 1 d . . . . .
H4A H 0.237094 1.180222 0.727282 0.041 Uiso 1 1 calc R U . . .
C5 C 0.1843(4) 1.0835(3) 0.5707(2) 0.0287(7) Uani 1 1 d . . . . .
H5 H 0.248844 1.155405 0.551328 0.034 Uiso 1 1 calc R U . . .
C6 C 0.0667(5) 1.0029(4) 0.8223(3) 0.0468(10) Uani 1 1 d . . . . .
H6A H 0.066523 1.091064 0.861076 0.056 Uiso 1 1 calc R U . . .
H6B H -0.050906 0.942636 0.826805 0.056 Uiso 1 1 calc R U . . .
C7 C 0.2223(5) 0.9723(4) 0.8734(3) 0.0337(7) Uani 1 1 d . . . . .
H7A H 0.338520 1.039131 0.877329 0.040 Uiso 1 1 calc R U . . .
H7B H 0.232524 0.888632 0.830114 0.040 Uiso 1 1 calc R U . . .
C8 C 0.1908(4) 0.9666(3) 0.9829(2) 0.0259(7) Uani 1 1 d . . . . .
C9 C 0.2309(5) 1.0805(3) 1.0683(3) 0.0333(7) Uani 1 1 d . . . . .
H9A H 0.276188 1.161810 1.058147 0.040 Uiso 1 1 calc R U . . .
C10 C 0.2040(4) 1.0737(3) 1.1680(2) 0.0287(7) Uani 1 1 d . . . . .
H10 H 0.232735 1.151582 1.224005 0.034 Uiso 1 1 calc R U . . .
C11 C 0.0971(4) 0.8492(3) 1.1062(2) 0.0268(7) Uani 1 1 d . . . . .
H11 H 0.051571 0.769134 1.118374 0.032 Uiso 1 1 calc R U . . .
C12 C 0.1200(4) 0.8492(3) 1.0039(3) 0.0313(7) Uani 1 1 d . . . . .
H12 H 0.087720 0.770112 0.948971 0.038 Uiso 1 1 calc R U . . .
C13 C 0.2563(4) 0.5222(3) 0.1541(3) 0.0315(7) Uani 1 1 d . . . . .
H13A H 0.141820 0.545378 0.152047 0.038 Uiso 1 1 calc R U . . .
H13B H 0.238095 0.452641 0.185775 0.038 Uiso 1 1 calc R U . . .
C14 C 0.3034(4) 0.4758(3) 0.0443(2) 0.0274(6) Uani 1 1 d . . . . .
H14 H 0.202627 0.397554 0.003390 0.033 Uiso 1 1 calc R U . . .
C15 C 0.4877(4) 0.4437(3) 0.0342(2) 0.0263(6) Uani 1 1 d . . . . .
H15 H 0.529002 0.424592 0.096668 0.032 Uiso 1 1 calc R U . . .
C16 C 0.6195(4) 0.5682(3) 0.0239(2) 0.0242(6) Uani 1 1 d . . . . .
H16 H 0.658610 0.632418 0.094772 0.029 Uiso 1 1 calc R U . . .
C17 C 0.4917(4) 0.6146(3) -0.0370(2) 0.0242(6) Uani 1 1 d . . . . .
H17 H 0.484089 0.570982 -0.113007 0.029 Uiso 1 1 calc R U . . .
C18 C 0.5741(4) 0.8099(3) -0.0965(2) 0.0207(6) Uani 1 1 d . . . . .
C19 C 0.6793(4) 1.0266(3) 0.0325(2) 0.0241(6) Uani 1 1 d . . . . .
C20 C 0.6425(4) 0.9694(3) 0.1141(2) 0.0278(7) Uani 1 1 d . . . . .
H20 H 0.661716 1.021825 0.184380 0.033 Uiso 1 1 calc R U . . .
C21 C 0.5795(4) 0.8388(3) 0.0883(2) 0.0267(7) Uani 1 1 d . . . . .
H21 H 0.554203 0.801166 0.141802 0.032 Uiso 1 1 calc R U . . .
P2 P 0.50038(9) 0.40376(7) 0.44189(6) 0.02071(15) Uani 1 1 d . . . . .
O12 O 0.5737(3) 0.5282(2) 0.4091(2) 0.0370(5) Uani 1 1 d . . . . .
H12A H 0.513616 0.578906 0.432236 0.056 Uiso 1 1 calc R U . . .
O13 O 0.3087(3) 0.3885(2) 0.47379(17) 0.0310(5) Uani 1 1 d . . . . .
O14 O 0.5229(3) 0.28686(19) 0.35973(16) 0.0296(5) Uani 1 1 d . . . . .
O15 O 0.6404(3) 0.42524(18) 0.54295(16) 0.0253(4) Uani 1 1 d . . . . .
O16 O 0.7605(3) 0.4375(2) 0.75640(17) 0.0277(5) Uani 1 1 d . . . . .
O17 O 1.1334(3) 0.6426(2) 0.7606(2) 0.0393(6) Uani 1 1 d . . . . .
H17A H 1.230893 0.624333 0.751776 0.059 Uiso 1 1 calc R U . . .
O18 O 1.1840(3) 0.4074(2) 0.66384(17) 0.0317(5) Uani 1 1 d . . . . .
H18 H 1.230845 0.408693 0.609579 0.048 Uiso 1 1 calc R U . . .
O19 O 0.7934(3) 0.2457(2) 0.87755(17) 0.0336(5) Uani 1 1 d . . . . .
N6 N 0.7945(3) 0.2276(2) 0.70351(18) 0.0218(5) Uani 1 1 d . . . . .
N7 N 0.6586(3) 0.0438(2) 0.75906(19) 0.0223(5) Uani 1 1 d D . . . .
N8 N 0.5098(4) -0.1560(3) 0.6358(2) 0.0354(7) Uani 1 1 d . . . . .
H8A H 0.486317 -0.189223 0.686116 0.042 Uiso 1 1 calc R U . . .
H8B H 0.473060 -0.204578 0.571132 0.042 Uiso 1 1 calc R U . . .
C22 C 0.6491(4) 0.5324(3) 0.6362(2) 0.0279(7) Uani 1 1 d . . . . .
H22A H 0.532720 0.515364 0.665737 0.033 Uiso 1 1 calc R U . . .
H22B H 0.668209 0.612650 0.618170 0.033 Uiso 1 1 calc R U . . .
C23 C 0.8058(4) 0.5484(3) 0.7160(2) 0.0227(6) Uani 1 1 d . . . . .
H23 H 0.819271 0.628385 0.775019 0.027 Uiso 1 1 calc R U . . .
C24 C 0.9931(4) 0.5560(3) 0.6771(2) 0.0222(6) Uani 1 1 d . . . . .
H24 H 1.001165 0.584700 0.614300 0.027 Uiso 1 1 calc R U . . .
C25 C 1.0020(4) 0.4150(3) 0.6514(2) 0.0207(6) Uani 1 1 d . . . . .
H25 H 0.939741 0.362234 0.579954 0.025 Uiso 1 1 calc R U . . .
C26 C 0.8940(4) 0.3681(3) 0.7335(2) 0.0204(6) Uani 1 1 d . . . . .
H26 H 0.980249 0.392192 0.797968 0.024 Uiso 1 1 calc R U . . .
C27 C 0.7501(4) 0.1736(3) 0.7841(2) 0.0225(6) Uani 1 1 d . . . . .
C28 C 0.6019(4) -0.0310(3) 0.6576(2) 0.0231(6) Uani 1 1 d . . . . .
C29 C 0.6395(5) 0.0242(3) 0.5753(2) 0.0332(7) Uani 1 1 d . . . . .
H29 H 0.599320 -0.026837 0.505047 0.040 Uiso 1 1 calc R U . . .
C30 C 0.7337(5) 0.1509(3) 0.6006(2) 0.0339(7) Uani 1 1 d . . . . .
H30 H 0.758983 0.188361 0.547005 0.041 Uiso 1 1 calc R U . . .
O20 O -0.1847(3) 0.5874(3) 0.2591(2) 0.0416(6) Uani 1 1 d G . . . .
H20A H -0.068856 0.600145 0.273089 0.062 Uiso 1 1 d DG U . . .
H20B H -0.233557 0.555848 0.305725 0.062 Uiso 1 1 d G U . . .
O21 O 0.0630(3) 0.5061(3) 0.4124(2) 0.0471(6) Uani 1 1 d G . . . .
H21A H 0.130696 0.462563 0.427186 0.071 Uiso 1 1 d G U . . .
H21B H 0.139598 0.579024 0.414699 0.071 Uiso 1 1 d G U . . .
O22 O 0.8282(3) 0.2802(2) 0.26750(19) 0.0366(5) Uani 1 1 d G . . . .
H22C H 0.913056 0.349365 0.303450 0.055 Uiso 1 1 d G U . . .
H22D H 0.731655 0.285309 0.297099 0.055 Uiso 1 1 d G U . . .

loop_
_atom_site_aniso_label
_atom_site_aniso_U_11
_atom_site_aniso_U_22
_atom_site_aniso_U_33
_atom_site_aniso_U_23
_atom_site_aniso_U_13
_atom_site_aniso_U_12
Cu1 0.02183(16) 0.0269(2) 0.01385(16) 0.00889(15) 0.00341(12) 0.00550(14)
P1 0.0190(3) 0.0177(3) 0.0168(4) 0.0057(3) 0.0053(3) 0.0075(3)
O1 0.0249(10) 0.0227(11) 0.0257(11) 0.0105(9) 0.0055(9) 0.0099(9)
O2 0.0178(10) 0.0284(11) 0.0384(14) 0.0123(10) 0.0049(9) 0.0067(9)
O3 0.0471(14) 0.0301(13) 0.0380(15) 0.0110(11) -0.0034(11) 0.0076(11)
O4 0.0179(9) 0.0277(11) 0.0314(12) 0.0044(9) 0.0046(8) 0.0090(8)
O5 0.0454(12) 0.0262(11) 0.0237(12) 0.0111(9) 0.0054(9) 0.0155(10)
O6 0.0197(9) 0.0216(10) 0.0286(11) 0.0072(9) 0.0071(8) 0.0066(8)
O7 0.0272(10) 0.0258(11) 0.0196(11) -0.0008(8) 0.0081(8) 0.0086(8)
O8 0.0271(11) 0.0315(12) 0.0379(14) 0.0149(10) 0.0055(9) 0.0086(9)
O9 0.0483(14) 0.0210(11) 0.0414(15) -0.0058(10) 0.0154(11) 0.0097(10)
O10 0.0327(12) 0.0433(15) 0.0328(14) 0.0048(11) 0.0118(10) 0.0112(10)
O11 0.0473(13) 0.0259(11) 0.0164(11) 0.0056(9) 0.0035(9) 0.0121(9)
N1 0.0287(13) 0.0254(13) 0.0164(14) 0.0083(11) 0.0061(10) 0.0107(11)
N2 0.0256(12) 0.0249(13) 0.0150(13) 0.0070(10) 0.0021(10) 0.0043(10)
N3 0.0357(13) 0.0184(12) 0.0173(13) 0.0063(10) 0.0059(10) 0.0070(10)
N4 0.0307(12) 0.0220(13) 0.0170(12) 0.0102(10) 0.0055(9) 0.0068(10)
N5 0.0570(17) 0.0209(14) 0.0195(14) 0.0067(11) 0.0058(12) 0.0058(12)
C1 0.0480(19) 0.0267(17) 0.0226(17) 0.0089(14) 0.0073(14) 0.0101(15)
C2 0.051(2) 0.042(2) 0.035(2) 0.0272(18) 0.0151(16) 0.0146(17)
C3 0.0408(18) 0.047(2) 0.0205(17) 0.0164(15) 0.0098(14) 0.0252(16)
C4 0.0473(19) 0.0361(19) 0.0171(17) 0.0043(14) 0.0004(14) 0.0153(16)
C5 0.0396(17) 0.0269(16) 0.0208(16) 0.0080(13) 0.0072(13) 0.0108(14)
C6 0.058(2) 0.079(3) 0.0251(19) 0.0264(19) 0.0176(16) 0.042(2)
C7 0.0386(18) 0.049(2) 0.0233(17) 0.0181(15) 0.0097(13) 0.0212(16)
C8 0.0310(16) 0.0329(17) 0.0165(15) 0.0091(13) 0.0033(12) 0.0128(13)
C9 0.0509(19) 0.0265(17) 0.0254(17) 0.0153(14) 0.0053(14) 0.0088(15)
C10 0.0426(17) 0.0236(16) 0.0162(16) 0.0048(12) 0.0044(13) 0.0057(13)
C11 0.0328(16) 0.0239(16) 0.0218(16) 0.0084(13) 0.0033(12) 0.0041(13)
C12 0.0424(18) 0.0295(17) 0.0180(16) 0.0014(13) 0.0028(13) 0.0114(14)
C13 0.0343(16) 0.0202(15) 0.0314(18) 0.0030(13) 0.0141(13) -0.0012(12)
C14 0.0333(16) 0.0176(14) 0.0262(17) 0.0052(12) 0.0087(13) 0.0008(12)
C15 0.0388(16) 0.0194(15) 0.0214(16) 0.0069(12) 0.0063(12) 0.0090(13)
C16 0.0286(14) 0.0228(15) 0.0201(15) 0.0038(12) 0.0073(11) 0.0084(12)
C17 0.0342(16) 0.0184(14) 0.0176(15) 0.0052(12) 0.0052(12) 0.0043(12)
C18 0.0224(13) 0.0237(15) 0.0183(15) 0.0075(12) 0.0035(11) 0.0094(12)
C19 0.0295(15) 0.0247(16) 0.0196(16) 0.0085(13) 0.0057(12) 0.0087(13)
C20 0.0434(17) 0.0226(15) 0.0176(16) 0.0062(13) 0.0034(13) 0.0104(13)
C21 0.0398(17) 0.0239(16) 0.0174(16) 0.0096(13) 0.0075(13) 0.0075(13)
P2 0.0209(3) 0.0198(4) 0.0231(4) 0.0093(3) 0.0042(3) 0.0059(3)
O12 0.0426(13) 0.0328(13) 0.0526(15) 0.0277(12) 0.0210(11) 0.0208(10)
O13 0.0219(10) 0.0390(12) 0.0331(13) 0.0132(10) 0.0055(8) 0.0084(9)
O14 0.0352(11) 0.0216(11) 0.0279(12) 0.0043(9) 0.0056(9) 0.0058(9)
O15 0.0278(10) 0.0230(10) 0.0239(11) 0.0021(8) -0.0017(8) 0.0122(8)
O16 0.0323(11) 0.0279(11) 0.0307(12) 0.0136(9) 0.0175(9) 0.0149(9)
O17 0.0249(11) 0.0287(12) 0.0491(15) -0.0027(11) -0.0046(10) 0.0016(9)
O18 0.0244(10) 0.0415(13) 0.0347(13) 0.0143(11) 0.0118(9) 0.0151(9)
O19 0.0592(15) 0.0221(11) 0.0152(11) 0.0049(9) 0.0079(10) 0.0059(10)
N6 0.0306(12) 0.0196(12) 0.0149(12) 0.0067(10) 0.0042(10) 0.0054(10)
N7 0.0328(13) 0.0188(12) 0.0161(13) 0.0077(10) 0.0041(10) 0.0067(10)
N8 0.0606(18) 0.0232(14) 0.0172(14) 0.0073(11) 0.0019(12) 0.0038(13)
C22 0.0281(15) 0.0222(15) 0.0307(17) 0.0032(13) -0.0006(12) 0.0094(12)
C23 0.0276(14) 0.0174(14) 0.0214(15) 0.0031(12) 0.0043(11) 0.0074(11)
C24 0.0252(14) 0.0186(14) 0.0209(15) 0.0051(12) 0.0033(11) 0.0047(11)
C25 0.0241(14) 0.0217(15) 0.0180(15) 0.0070(12) 0.0065(11) 0.0084(12)
C26 0.0272(14) 0.0176(14) 0.0160(14) 0.0050(11) 0.0035(11) 0.0065(11)
C27 0.0280(14) 0.0242(15) 0.0194(15) 0.0085(12) 0.0079(11) 0.0120(12)
C28 0.0258(14) 0.0217(15) 0.0213(16) 0.0075(12) 0.0013(11) 0.0061(12)
C29 0.0519(19) 0.0272(17) 0.0137(16) 0.0059(13) -0.0049(13) 0.0029(15)
C30 0.0496(19) 0.0299(18) 0.0170(16) 0.0107(14) -0.0022(13) 0.0013(15)
O20 0.0328(12) 0.0462(15) 0.0476(16) 0.0199(12) 0.0022(11) 0.0097(11)
O21 0.0305(12) 0.0487(16) 0.0607(18) 0.0244(14) -0.0008(12) 0.0029(11)
O22 0.0367(12) 0.0369(13) 0.0303(13) 0.0022(11) 0.0077(10) 0.0101(10)

loop_
_atom_type_symbol
_atom_type_description
_atom_type_scat_dispersion_real
_atom_type_scat_dispersion_imag
_atom_type_scat_source
C C 0.0033 0.0016 'International Tables Vol C Tables 4.2.6.8 and 6.1.1.4'
H H 0.0000 0.0000 'International Tables Vol C Tables 4.2.6.8 and 6.1.1.4'
Cu Cu 0.3201 1.2651 'International Tables Vol C Tables 4.2.6.8 and 6.1.1.4'
N N 0.0061 0.0033 'International Tables Vol C Tables 4.2.6.8 and 6.1.1.4'
O O 0.0106 0.0060 'International Tables Vol C Tables 4.2.6.8 and 6.1.1.4'
P P 0.1023 0.0942 'International Tables Vol C Tables 4.2.6.8 and 6.1.1.4'

loop_
_geom_angle_atom_site_label_1
_geom_angle_atom_site_label_2
_geom_angle_atom_site_label_3
_geom_angle
_geom_angle_site_symmetry_1
_geom_angle_site_symmetry_3
_geom_angle_publ_flag
O1 Cu1 O3 92.84(8) . . ?
O1 Cu1 O4 91.71(7) . . ?
O1 Cu1 N1 86.99(9) . . ?
O1 Cu1 N2 89.97(9) . 1_554 ?
O2 Cu1 O1 175.21(9) . . ?
O2 Cu1 O3 91.88(8) . . ?
O2 Cu1 O4 83.66(7) . . ?
O2 Cu1 N1 94.21(10) . . ?
O2 Cu1 N2 89.15(10) . 1_554 ?
O4 Cu1 O3 172.70(8) . . ?
N1 Cu1 O3 85.11(9) . . ?
N1 Cu1 O4 89.43(8) . . ?
N1 Cu1 N2 174.97(11) . 1_554 ?
N2 Cu1 O3 91.04(9) 1_554 . ?
N2 Cu1 O4 94.67(9) 1_554 . ?
O4 P1 O5 111.57(12) . . ?
O4 P1 O6 114.02(11) . . ?
O4 P1 O7 109.54(11) . . ?
O5 P1 O7 106.30(11) . . ?
O6 P1 O5 111.72(12) . . ?
O6 P1 O7 103.04(11) . . ?
Cu1 O1 H1A 109.5 . . ?
Cu1 O1 H1B 109.4 . . ?
H1A O1 H1B 104.4 . . ?
Cu1 O2 H2A 124.1 . . ?
Cu1 O2 H2B 119.7 . . ?
H2A O2 H2B 104.5 . . ?
Cu1 O3 H3A 109.3 . . ?
Cu1 O3 H3B 109.5 . . ?
H3A O3 H3B 104.4 . . ?
P1 O4 Cu1 123.57(12) . . ?
C13 O7 P1 122.74(17) . . ?
C17 O8 C14 110.3(2) . . ?
C15 O9 H9 109.5 . . ?
C16 O10 H10A 109.5 . . ?
C1 N1 Cu1 121.8(2) . . ?
C5 N1 Cu1 120.9(2) . . ?
C5 N1 C1 117.3(3) . . ?
C10 N2 Cu1 120.9(2) . 1_556 ?
C11 N2 Cu1 121.9(2) . 1_556 ?
C11 N2 C10 117.2(3) . . ?
C18 N3 C17 120.0(2) . . ?
C21 N3 C17 119.3(2) . . ?
C21 N3 C18 120.7(2) . . ?
C18 N4 H4 117.7 . . ?
C19 N4 H4 117.7 . . ?
C19 N4 C18 124.7(2) . . ?
H5A N5 H5B 120.0 . . ?
C19 N5 H5A 120.0 . . ?
C19 N5 H5B 120.0 . . ?
N1 C1 H1 118.9 . . ?
N1 C1 C2 122.2(3) . . ?
C2 C1 H1 118.9 . . ?
C1 C2 H2 119.5 . . ?
C3 C2 C1 121.1(3) . . ?
C3 C2 H2 119.5 . . ?
C2 C3 C4 116.7(3) . . ?
C2 C3 C6 120.9(3) . . ?
C4 C3 C6 122.4(3) . . ?
C3 C4 H4A 120.4 . . ?
C5 C4 C3 119.2(3) . . ?
C5 C4 H4A 120.4 . . ?
N1 C5 C4 123.4(3) . . ?
N1 C5 H5 118.3 . . ?
C4 C5 H5 118.3 . . ?
C3 C6 H6A 109.0 . . ?
C3 C6 H6B 109.0 . . ?
H6A C6 H6B 107.8 . . ?
C7 C6 C3 112.8(3) . . ?
C7 C6 H6A 109.0 . . ?
C7 C6 H6B 109.0 . . ?
C6 C7 H7A 109.3 . . ?
C6 C7 H7B 109.3 . . ?
C6 C7 C8 111.7(2) . . ?
H7A C7 H7B 107.9 . . ?
C8 C7 H7A 109.3 . . ?
C8 C7 H7B 109.3 . . ?
C9 C8 C7 120.9(3) . . ?
C9 C8 C12 116.6(3) . . ?
C12 C8 C7 122.6(3) . . ?
C8 C9 H9A 119.9 . . ?
C10 C9 C8 120.2(3) . . ?
C10 C9 H9A 119.9 . . ?
N2 C10 C9 123.0(3) . . ?
N2 C10 H10 118.5 . . ?
C9 C10 H10 118.5 . . ?
N2 C11 H11 118.6 . . ?
N2 C11 C12 122.8(3) . . ?
C12 C11 H11 118.6 . . ?
C8 C12 H12 119.9 . . ?
C11 C12 C8 120.3(3) . . ?
C11 C12 H12 119.9 . . ?
O7 C13 H13A 109.8 . . ?
O7 C13 H13B 109.8 . . ?
O7 C13 C14 109.3(2) . . ?
H13A C13 H13B 108.3 . . ?
C14 C13 H13A 109.8 . . ?
C14 C13 H13B 109.8 . . ?
O8 C14 C13 108.7(2) . . ?
O8 C14 H14 108.5 . . ?
O8 C14 C15 106.0(2) . . ?
C13 C14 H14 108.5 . . ?
C13 C14 C15 116.4(3) . . ?
C15 C14 H14 108.5 . . ?
O9 C15 C14 107.7(2) . . ?
O9 C15 H15 111.4 . . ?
O9 C15 C16 111.6(2) . . ?
C14 C15 H15 111.4 . . ?
C16 C15 C14 102.9(2) . . ?
C16 C15 H15 111.4 . . ?
O10 C16 C15 116.4(2) . . ?
O10 C16 H16 108.0 . . ?
O10 C16 C17 114.0(2) . . ?
C15 C16 H16 108.0 . . ?
C15 C16 C17 102.0(2) . . ?
C17 C16 H16 108.0 . . ?
O8 C17 N3 108.3(2) . . ?
O8 C17 C16 106.2(2) . . ?
O8 C17 H17 109.7 . . ?
N3 C17 C16 113.1(2) . . ?
N3 C17 H17 109.7 . . ?
C16 C17 H17 109.7 . . ?
O11 C18 N3 123.1(3) . . ?
O11 C18 N4 120.8(3) . . ?
N4 C18 N3 116.1(2) . . ?
N4 C19 C20 117.3(3) . . ?
N5 C19 N4 119.6(3) . . ?
N5 C19 C20 123.1(3) . . ?
C19 C20 H20 120.6 . . ?
C21 C20 C19 118.9(3) . . ?
C21 C20 H20 120.6 . . ?
N3 C21 H21 118.9 . . ?
C20 C21 N3 122.2(3) . . ?
C20 C21 H21 118.9 . . ?
O12 P2 O15 105.19(12) . . ?
O13 P2 O12 112.03(12) . . ?
O13 P2 O15 108.32(12) . . ?
O14 P2 O12 110.37(13) . . ?
O14 P2 O13 115.30(12) . . ?
O14 P2 O15 104.84(11) . . ?
P2 O12 H12A 109.5 . . ?
C22 O15 P2 117.64(16) . . ?
C26 O16 C23 110.1(2) . . ?
C24 O17 H17A 109.5 . . ?
C25 O18 H18 109.5 . . ?
C27 N6 C26 117.8(2) . . ?
C30 N6 C26 122.7(2) . . ?
C30 N6 C27 119.4(2) . . ?
C28 N7 C27 120.7(2) . . ?
H8A N8 H8B 120.0 . . ?
C28 N8 H8A 120.0 . . ?
C28 N8 H8B 120.0 . . ?
O15 C22 H22A 109.7 . . ?
O15 C22 H22B 109.7 . . ?
O15 C22 C23 109.7(2) . . ?
H22A C22 H22B 108.2 . . ?
C23 C22 H22A 109.7 . . ?
C23 C22 H22B 109.7 . . ?
O16 C23 C22 109.3(2) . . ?
O16 C23 H23 108.3 . . ?
O16 C23 C24 106.2(2) . . ?
C22 C23 H23 108.3 . . ?
C22 C23 C24 116.2(3) . . ?
C24 C23 H23 108.3 . . ?
O17 C24 C23 108.4(2) . . ?
O17 C24 H24 111.3 . . ?
O17 C24 C25 110.7(2) . . ?
C23 C24 H24 111.3 . . ?
C23 C24 C25 103.5(2) . . ?
C25 C24 H24 111.3 . . ?
O18 C25 C24 113.4(2) . . ?
O18 C25 H25 110.5 . . ?
O18 C25 C26 109.5(2) . . ?
C24 C25 H25 110.5 . . ?
C26 C25 C24 102.1(2) . . ?
C26 C25 H25 110.5 . . ?
O16 C26 N6 107.7(2) . . ?
O16 C26 C25 106.8(2) . . ?
O16 C26 H26 108.5 . . ?
N6 C26 C25 116.6(2) . . ?
N6 C26 H26 108.5 . . ?
C25 C26 H26 108.5 . . ?
O19 C27 N6 119.3(3) . . ?
O19 C27 N7 121.5(3) . . ?
N7 C27 N6 119.2(2) . . ?
N7 C28 C29 120.4(3) . . ?
N8 C28 N7 119.4(3) . . ?
N8 C28 C29 120.2(3) . . ?
C28 C29 H29 120.8 . . ?
C30 C29 C28 118.4(3) . . ?
C30 C29 H29 120.8 . . ?
N6 C30 H30 119.2 . . ?
C29 C30 N6 121.7(3) . . ?
C29 C30 H30 119.2 . . ?
H20A O20 H20B 104.5 . . ?
H21A O21 H21B 104.5 . . ?
H22C O22 H22D 104.5 . . ?

loop_
_geom_bond_atom_site_label_1
_geom_bond_atom_site_label_2
_geom_bond_distance
_geom_bond_site_symmetry_2
_geom_bond_publ_flag
Cu1 O2 1.964(2) . ?
Cu1 O3 2.489(2) . ?
Cu1 O4 2.417(2) . ?
Cu1 N2 2.039(2) 1_554 ?
P1 O4 1.4942(19) . ?
P1 O5 1.532(2) . ?
P1 O6 1.516(2) . ?
P1 O7 1.6128(19) . ?
O1 Cu1 1.9690(19) . ?
O1 H1A 0.8512 . ?
O1 H1B 0.8522 . ?
O2 H2A 0.8494 . ?
O2 H2B 0.8503 . ?
O3 H3A 0.8511 . ?
O3 H3B 0.8511 . ?
O7 C13 1.431(3) . ?
O8 C14 1.447(4) . ?
O8 C17 1.407(3) . ?
O9 H9 0.8200 . ?
O9 C15 1.433(3) . ?
O10 H10A 0.8200 . ?
O10 C16 1.405(3) . ?
O11 C18 1.222(3) . ?
N1 Cu1 2.037(2) . ?
N1 C1 1.340(4) . ?
N1 C5 1.337(4) . ?
N2 C10 1.348(4) . ?
N2 C11 1.336(4) . ?
N3 C17 1.475(4) . ?
N3 C18 1.375(4) . ?
N3 C21 1.375(4) . ?
N4 H4 0.8600 . ?
N4 C18 1.375(4) . ?
N4 C19 1.354(4) . ?
N5 H5A 0.8600 . ?
N5 H5B 0.8600 . ?
N5 C19 1.311(4) . ?
C1 H1 0.9300 . ?
C1 C2 1.376(5) . ?
C2 H2 0.9300 . ?
C2 C3 1.373(5) . ?
C3 C4 1.396(5) . ?
C3 C6 1.511(5) . ?
C4 H4A 0.9300 . ?
C4 C5 1.379(4) . ?
C5 H5 0.9300 . ?
C6 H6A 0.9700 . ?
C6 H6B 0.9700 . ?
C6 C7 1.503(4) . ?
C7 H7A 0.9700 . ?
C7 H7B 0.9700 . ?
C7 C8 1.506(4) . ?
C8 C9 1.386(4) . ?
C8 C12 1.388(4) . ?
C9 H9A 0.9300 . ?
C9 C10 1.374(4) . ?
C10 H10 0.9300 . ?
C11 H11 0.9300 . ?
C11 C12 1.382(4) . ?
C12 H12 0.9300 . ?
C13 H13A 0.9700 . ?
C13 H13B 0.9700 . ?
C13 C14 1.496(4) . ?
C14 H14 0.9800 . ?
C14 C15 1.531(4) . ?
C15 H15 0.9800 . ?
C15 C16 1.517(4) . ?
C16 H16 0.9800 . ?
C16 C17 1.524(4) . ?
C17 H17 0.9800 . ?
C19 C20 1.416(4) . ?
C20 H20 0.9300 . ?
C20 C21 1.336(4) . ?
C21 H21 0.9300 . ?
P2 O12 1.544(2) . ?
P2 O13 1.502(2) . ?
P2 O14 1.495(2) . ?
P2 O15 1.598(2) . ?
O12 H12A 0.8200 . ?
O15 C22 1.437(3) . ?
O16 C23 1.454(4) . ?
O16 C26 1.424(3) . ?
O17 H17A 0.8200 . ?
O17 C24 1.417(3) . ?
O18 H18 0.8200 . ?
O18 C25 1.406(3) . ?
O19 C27 1.243(3) . ?
N6 C26 1.465(4) . ?
N6 C27 1.390(4) . ?
N6 C30 1.370(4) . ?
N7 C27 1.355(4) . ?
N7 C28 1.345(4) . ?
N8 H8A 0.8600 . ?
N8 H8B 0.8600 . ?
N8 C28 1.314(4) . ?
C22 H22A 0.9700 . ?
C22 H22B 0.9700 . ?
C22 C23 1.497(4) . ?
C23 H23 0.9800 . ?
C23 C24 1.513(4) . ?
C24 H24 0.9800 . ?
C24 C25 1.534(4) . ?
C25 H25 0.9800 . ?
C25 C26 1.519(4) . ?
C26 H26 0.9800 . ?
C28 C29 1.412(4) . ?
C29 H29 0.9300 . ?
C29 C30 1.330(4) . ?
C30 H30 0.9300 . ?
O20 H20A 0.8502 . ?
O20 H20B 0.8497 . ?
O21 H21A 0.8502 . ?
O21 H21B 0.8500 . ?
O22 H22C 0.8498 . ?
O22 H22D 0.8499 . ?

loop_
_geom_hbond_atom_site_label_D
_geom_hbond_atom_site_label_H
_geom_hbond_atom_site_label_A
_geom_hbond_distance_DH
_geom_hbond_distance_HA
_geom_hbond_distance_DA
_geom_hbond_angle_DHA
_geom_hbond_site_symmetry_A
_geom_hbond_publ_flag
O1 H1A O14 0.85 1.82 2.602(3) 151.3 1_565 yes
O1 H1B O6 0.85 1.81 2.617(3) 156.3 . yes
O2 H2A O6 0.85 1.79 2.611(3) 162.0 1_455 yes
O2 H2B O20 0.85 1.84 2.678(3) 166.5 . yes
O3 H3A O13 0.85 1.95 2.794(3) 173.7 1_565 yes
O10 H10A O16 0.82 2.04 2.837(3) 164.1 1_554 yes
N4 H4 N7 0.86 1.97 2.827(3) 172.9 1_564 yes
N5 H5A O19 0.86 1.93 2.788(3) 176.9 1_564 yes
N5 H5B O22 0.86 1.95 2.784(3) 164.1 1_565 yes
O12 H12A O5 0.82 1.72 2.458(3) 148.2 . yes
O18 H18 O13 0.82 1.90 2.710(3) 171.3 1_655 yes
O20 H20A O4 0.85 2.09 2.797(3) 140.5 . yes
O20 H20B O12 0.85 2.07 2.856(3) 154.4 1_455 yes
O21 H21A O13 0.85 1.93 2.776(3) 171.5 . yes
O21 H21B O5 0.85 2.08 2.844(3) 149.8 . yes
O22 H22C O21 0.85 1.94 2.766(4) 165.3 1_655 yes
O22 H22D O14 0.85 1.81 2.663(3) 176.9 . yes

loop_
_geom_torsion_atom_site_label_1
_geom_torsion_atom_site_label_2
_geom_torsion_atom_site_label_3
_geom_torsion_atom_site_label_4
_geom_torsion
_geom_torsion_site_symmetry_1
_geom_torsion_site_symmetry_2
_geom_torsion_site_symmetry_3
_geom_torsion_site_symmetry_4
_geom_torsion_publ_flag
Cu1 N1 C1 C2 -179.8(2) . . . . ?
Cu1 N1 C5 C4 179.1(2) . . . . ?
Cu1 N2 C10 C9 176.5(2) 1_556 . . . ?
Cu1 N2 C11 C12 -176.8(2) 1_556 . . . ?
P1 O7 C13 C14 157.2(2) . . . . ?
O4 P1 O7 C13 -31.3(3) . . . . ?
O5 P1 O4 Cu1 113.42(14) . . . . ?
O5 P1 O7 C13 89.3(2) . . . . ?
O6 P1 O4 Cu1 -14.31(18) . . . . ?
O6 P1 O7 C13 -153.0(2) . . . . ?
O7 P1 O4 Cu1 -129.16(13) . . . . ?
O7 C13 C14 O8 -63.9(3) . . . . ?
O7 C13 C14 C15 55.6(3) . . . . ?
O8 C14 C15 O9 -94.3(3) . . . . ?
O8 C14 C15 C16 23.8(3) . . . . ?
O9 C15 C16 O10 -43.4(3) . . . . ?
O9 C15 C16 C17 81.5(3) . . . . ?
O10 C16 C17 O8 159.5(2) . . . . ?
O10 C16 C17 N3 -81.8(3) . . . . ?
N1 C1 C2 C3 1.3(5) . . . . ?
N2 C11 C12 C8 1.2(5) . . . . ?
N4 C19 C20 C21 3.5(4) . . . . ?
N5 C19 C20 C21 -177.8(3) . . . . ?
C1 N1 C5 C4 -1.1(4) . . . . ?
C1 C2 C3 C4 -2.3(5) . . . . ?
C1 C2 C3 C6 178.3(3) . . . . ?
C2 C3 C4 C5 1.6(5) . . . . ?
C2 C3 C6 C7 89.3(4) . . . . ?
C3 C4 C5 N1 0.1(5) . . . . ?
C3 C6 C7 C8 -172.9(3) . . . . ?
C4 C3 C6 C7 -90.1(4) . . . . ?
C5 N1 C1 C2 0.4(4) . . . . ?
C6 C3 C4 C5 -179.0(3) . . . . ?
C6 C7 C8 C9 -80.2(4) . . . . ?
C6 C7 C8 C12 99.3(4) . . . . ?
C7 C8 C9 C10 -179.1(3) . . . . ?
C7 C8 C12 C11 178.7(3) . . . . ?
C8 C9 C10 N2 -0.4(5) . . . . ?
C9 C8 C12 C11 -1.7(4) . . . . ?
C10 N2 C11 C12 -0.2(4) . . . . ?
C11 N2 C10 C9 -0.2(4) . . . . ?
C12 C8 C9 C10 1.4(5) . . . . ?
C13 C14 C15 O9 144.8(3) . . . . ?
C13 C14 C15 C16 -97.2(3) . . . . ?
C14 O8 C17 N3 -140.8(2) . . . . ?
C14 O8 C17 C16 -18.9(3) . . . . ?
C14 C15 C16 O10 -158.6(2) . . . . ?
C14 C15 C16 C17 -33.8(3) . . . . ?
C15 C16 C17 O8 33.1(3) . . . . ?
C15 C16 C17 N3 151.8(2) . . . . ?
C17 O8 C14 C13 122.6(3) . . . . ?
C17 O8 C14 C15 -3.2(3) . . . . ?
C17 N3 C18 O11 2.0(4) . . . . ?
C17 N3 C18 N4 -176.9(2) . . . . ?
C17 N3 C21 C20 176.5(3) . . . . ?
C18 N3 C17 O8 -115.4(3) . . . . ?
C18 N3 C17 C16 127.1(3) . . . . ?
C18 N3 C21 C20 -4.7(4) . . . . ?
C18 N4 C19 N5 177.3(3) . . . . ?
C18 N4 C19 C20 -3.9(4) . . . . ?
C19 N4 C18 O11 -178.9(3) . . . . ?
C19 N4 C18 N3 0.0(4) . . . . ?
C19 C20 C21 N3 0.6(5) . . . . ?
C21 N3 C17 O8 63.5(3) . . . . ?
C21 N3 C17 C16 -54.0(3) . . . . ?
C21 N3 C18 O11 -176.8(3) . . . . ?
C21 N3 C18 N4 4.3(4) . . . . ?
P2 O15 C22 C23 -171.9(2) . . . . ?
O12 P2 O15 C22 63.7(2) . . . . ?
O13 P2 O15 C22 -56.2(2) . . . . ?
O14 P2 O15 C22 -179.8(2) . . . . ?
O15 C22 C23 O16 -69.3(3) . . . . ?
O15 C22 C23 C24 50.8(3) . . . . ?
O16 C23 C24 O17 -92.4(3) . . . . ?
O16 C23 C24 C25 25.2(3) . . . . ?
O17 C24 C25 O18 -34.5(3) . . . . ?
O17 C24 C25 C26 83.2(3) . . . . ?
O18 C25 C26 O16 149.9(2) . . . . ?
O18 C25 C26 N6 -89.6(3) . . . . ?
N7 C28 C29 C30 0.8(5) . . . . ?
N8 C28 C29 C30 -179.7(3) . . . . ?
C22 C23 C24 O17 145.7(2) . . . . ?
C22 C23 C24 C25 -96.7(3) . . . . ?
C23 O16 C26 N6 -140.5(2) . . . . ?
C23 O16 C26 C25 -14.5(3) . . . . ?
C23 C24 C25 O18 -150.5(2) . . . . ?
C23 C24 C25 C26 -32.8(3) . . . . ?
C24 C25 C26 O16 29.5(3) . . . . ?
C24 C25 C26 N6 150.0(2) . . . . ?
C26 O16 C23 C22 119.2(2) . . . . ?
C26 O16 C23 C24 -7.0(3) . . . . ?
C26 N6 C27 O19 1.0(4) . . . . ?
C26 N6 C27 N7 -179.8(2) . . . . ?
C26 N6 C30 C29 -178.3(3) . . . . ?
C27 N6 C26 O16 -81.9(3) . . . . ?
C27 N6 C26 C25 158.1(2) . . . . ?
C27 N6 C30 C29 -2.8(5) . . . . ?
C27 N7 C28 N8 -178.5(3) . . . . ?
C27 N7 C28 C29 1.0(4) . . . . ?
C28 N7 C27 O19 175.6(3) . . . . ?
C28 N7 C27 N6 -3.6(4) . . . . ?
C28 C29 C30 N6 0.2(5) . . . . ?
C30 N6 C26 O16 93.7(3) . . . . ?
C30 N6 C26 C25 -26.3(4) . . . . ?
C30 N6 C27 O19 -174.7(3) . . . . ?
C30 N6 C27 N7 4.5(4) . . . . ?
